data_7251661
loop_
_publ_author_name
'Walha, Sandra'
'Hussein, Rageh K.'
'Roisnel, Thierry'
'Ben Ahmed, Ali'

_publ_section_title
;
 Imidazolium versus phenylalaninium hybrid salts: supramolecular control
 of electronic, nonlinear optical and bioactive properties
;
_journal_issue 11
_journal_name_full 'RSC Advances'
_journal_page_first 10230
_journal_page_last 10242
_journal_paper_doi 10.1039/D5RA09394E
_journal_volume 16
_journal_year 2026
_chemical_formula_moiety 'C6 H10 I N3 O2'
_chemical_formula_sum 'C6 H10 I N3 O2'
_chemical_formula_weight 282.99
_chemical_melting_point 293
_chemical_name_systematic 'L-histidine Iodide'
_space_group_crystal_system orthorhombic
_space_group_IT_number 19
_space_group_name_Hall 'P 2ac 2ab'
_space_group_name_H-M_alt 'P 21 21 21'
_atom_sites_solution_hydrogens mixed
_audit_block_doi 10.5517/ccdc.csd.cc1hzxs5
_audit_creation_method SHELXL-2013
_audit_update_record
;
2015-05-09 deposited with the CCDC.	2026-02-16 downloaded from the CCDC.
;
_cell_angle_alpha 90
_cell_angle_beta 90
_cell_angle_gamma 90
_cell_formula_units_Z 8
_cell_length_a 7.8399(8)
_cell_length_b 9.4995(8)
_cell_length_c 24.376(2)
_cell_measurement_temperature 293(2)
_cell_volume 1815.4(3)
_computing_structure_refinement 'SHELXL-2013 (Sheldrick, 2013)'
_diffrn_ambient_temperature 293(2)
_diffrn_measured_fraction_theta_full 0.997
_diffrn_measured_fraction_theta_max 0.953
_diffrn_radiation_type MoK\a
_diffrn_radiation_wavelength 0.71073
_diffrn_reflns_av_R_equivalents 0.1178
_diffrn_reflns_av_unetI/netI 0.1732
_diffrn_reflns_Laue_measured_fraction_full 0.997
_diffrn_reflns_Laue_measured_fraction_max 0.953
_diffrn_reflns_limit_h_max 11
_diffrn_reflns_limit_h_min -10
_diffrn_reflns_limit_k_max 13
_diffrn_reflns_limit_k_min -13
_diffrn_reflns_limit_l_max 33
_diffrn_reflns_limit_l_min -35
_diffrn_reflns_number 18694
_diffrn_reflns_point_group_measured_fraction_full 0.998
_diffrn_reflns_point_group_measured_fraction_max 0.953
_diffrn_reflns_theta_full 25.242
_diffrn_reflns_theta_max 31.713
_diffrn_reflns_theta_min 3.299
_exptl_absorpt_coefficient_mu 3.494
_exptl_crystal_colour Orange
_exptl_crystal_density_diffrn 2.071
_exptl_crystal_description Prismatic
_exptl_crystal_F_000 1088
_exptl_crystal_preparation Luminescent
_exptl_crystal_recrystallization_method 'Re-crystallisation from solvent: water'
_refine_diff_density_max 1.102
_refine_diff_density_min -0.740
_refine_diff_density_rms 0.173
_refine_ls_abs_structure_details
;
 Refined as an inversion twin.
;
_refine_ls_abs_structure_Flack 1.05(5)
_refine_ls_extinction_method none
_refine_ls_goodness_of_fit_ref 0.777
_refine_ls_hydrogen_treatment constr
_refine_ls_matrix_type full
_refine_ls_number_parameters 218
_refine_ls_number_reflns 5760
_refine_ls_number_restraints 0
_refine_ls_restrained_S_all 0.777
_refine_ls_R_factor_all 0.0913
_refine_ls_R_factor_gt 0.0441
_refine_ls_shift/su_max 0.000
_refine_ls_shift/su_mean 0.000
_refine_ls_structure_factor_coef Fsqd
_refine_ls_weighting_details 'w=1/[\s^2^(Fo^2^)+(0.0128P)^2^] where P=(Fo^2^+2Fc^2^)/3'
_refine_ls_weighting_scheme calc
_refine_ls_wR_factor_gt 0.0739
_refine_ls_wR_factor_ref 0.0829
_reflns_Friedel_coverage 0.765
_reflns_Friedel_fraction_full 1.000
_reflns_Friedel_fraction_max 0.954
_reflns_number_gt 3375
_reflns_number_total 5760
_reflns_threshold_expression 'I > 2\s(I)'
_cod_data_source_file d5ra09394e1.cif
_cod_data_source_block shelx
_cod_database_code 7251661
_shelx_space_group_comment
;
The symmetry employed for this shelxl refinement is uniquely defined
by the following loop, which should always be used as a source of
symmetry information in preference to the above space-group names.
They are only intended as comments.
;
_shelxl_version_number 2013-4

loop_
_space_group_symop_operation_xyz
'x, y, z'
'-x+1/2, -y, z+1/2'
'x+1/2, -y+1/2, -z'
'-x, y+1/2, -z+1/2'

loop_
_atom_site_label
_atom_site_type_symbol
_atom_site_fract_x
_atom_site_fract_y
_atom_site_fract_z
_atom_site_U_iso_or_equiv
_atom_site_adp_type
_atom_site_occupancy
_atom_site_site_symmetry_order
_atom_site_calc_flag
_atom_site_refinement_flags_posn
_atom_site_refinement_flags_adp
_atom_site_refinement_flags_occupancy
_atom_site_disorder_assembly
_atom_site_disorder_group
O1 O 0.4412(7) 0.8638(6) 0.2213(2) 0.0205(13) Uani 1 1 d . . . . .
O2 O 0.4471(7) 0.6845(6) 0.2806(2) 0.0154(13) Uani 1 1 d . . . . .
N1 N 0.6672(9) 0.3772(8) 0.0440(3) 0.0243(19) Uani 1 1 d . . . . .
H1 H 0.6863 0.3617 0.0098 0.029 Uiso 1 1 d R U . . .
N2 N 0.6174(8) 0.3439(8) 0.1295(3) 0.0135(16) Uani 1 1 d . . . . .
H2 H 0.5986 0.3031 0.1604 0.016 Uiso 1 1 d R U . . .
N3 N 0.3414(8) 0.5036(7) 0.2023(3) 0.0147(15) Uani 1 1 d . . . . .
H3A H 0.3376 0.4424 0.1747 0.018 Uiso 1 1 d R U . . .
H3B H 0.2358 0.5277 0.2118 0.018 Uiso 1 1 d R U . . .
H3C H 0.3937 0.4643 0.2309 0.018 Uiso 1 1 d R U . . .
C1 C 0.6351(10) 0.2787(10) 0.0816(4) 0.018(2) Uani 1 1 d . . . . .
H1A H 0.6265 0.1823 0.0755 0.022 Uiso 1 1 calc R U . . .
C2 C 0.6639(10) 0.5069(9) 0.0685(4) 0.0175(18) Uani 1 1 d . . . . .
H2A H 0.6796 0.5932 0.0512 0.021 Uiso 1 1 calc R U . . .
C3 C 0.6335(10) 0.4862(9) 0.1224(4) 0.0128(19) Uani 1 1 d . . . . .
C4 C 0.6195(9) 0.5904(10) 0.1686(3) 0.0161(19) Uani 1 1 d . . . . .
H4A H 0.6806 0.6751 0.1583 0.019 Uiso 1 1 calc R U . . .
H4B H 0.6758 0.5513 0.2006 0.019 Uiso 1 1 calc R U . . .
C5 C 0.4368(11) 0.6315(9) 0.1848(3) 0.0130(17) Uani 1 1 d . . . . .
H5A H 0.3792 0.6749 0.1534 0.016 Uiso 1 1 calc R U . . .
C6 C 0.4429(11) 0.7368(8) 0.2331(3) 0.0139(18) Uani 1 1 d . . . . .
O3 O -0.0551(7) 1.1628(6) 0.2791(2) 0.0199(13) Uani 1 1 d . . . . .
O4 O 0.1589(7) 1.2824(6) 0.2419(2) 0.0214(14) Uani 1 1 d . . . . .
N4 N -0.0486(9) 0.8292(7) 0.0431(3) 0.0181(17) Uani 1 1 d . . . . .
H4 H -0.0583 0.8079 0.0089 0.022 Uiso 1 1 d R U . . .
N5 N -0.0069(8) 0.8094(7) 0.1290(3) 0.0155(17) Uani 1 1 d . . . . .
H5 H 0.0143 0.7732 0.1606 0.019 Uiso 1 1 d R U . . .
N6 N 0.2451(8) 1.0856(8) 0.1702(3) 0.0144(16) Uani 1 1 d . . . . .
H6A H 0.2593 1.0163 0.1461 0.017 Uiso 1 1 d R U . . .
H6B H 0.3348 1.0892 0.1925 0.017 Uiso 1 1 d R U . . .
H6C H 0.2351 1.1671 0.1525 0.017 Uiso 1 1 d R U . . .
C7 C -0.0764(11) 0.9605(9) 0.0650(4) 0.020(2) Uani 1 1 d . . . . .
H7 H -0.1073 1.0418 0.0462 0.024 Uiso 1 1 calc R U . . .
C8 C -0.0049(10) 0.7419(10) 0.0820(4) 0.021(2) Uani 1 1 d . . . . .
H8 H 0.0229 0.6475 0.0772 0.025 Uiso 1 1 calc R U . . .
C9 C -0.0497(11) 0.9470(8) 0.1194(3) 0.0113(17) Uani 1 1 d . . . . .
C10 C -0.0680(11) 1.0525(9) 0.1644(3) 0.0141(18) Uani 1 1 d . . . . .
H10A H -0.1683 1.0294 0.1860 0.017 Uiso 1 1 calc R U . . .
H10B H -0.0861 1.1447 0.1484 0.017 Uiso 1 1 calc R U . . .
C11 C 0.0881(10) 1.0592(9) 0.2029(3) 0.0147(19) Uani 1 1 d . . . . .
H11 H 0.0994 0.9698 0.2226 0.018 Uiso 1 1 calc R U . . .
C12 C 0.0645(11) 1.1797(8) 0.2444(3) 0.0124(17) Uani 1 1 d . . . . .
I1 I 0.43926(8) 0.90003(6) 0.06391(2) 0.02298(16) Uani 1 1 d . . . . .
I2 I 0.17079(7) 0.35618(6) 0.07310(3) 0.02417(16) Uani 1 1 d . . . . .

loop_
_atom_site_aniso_label
_atom_site_aniso_U_11
_atom_site_aniso_U_22
_atom_site_aniso_U_33
_atom_site_aniso_U_23
_atom_site_aniso_U_13
_atom_site_aniso_U_12
O1 0.032(3) 0.013(3) 0.017(3) 0.000(2) -0.005(3) -0.004(3)
O2 0.021(3) 0.014(3) 0.010(3) -0.001(2) 0.000(3) 0.003(3)
N1 0.022(4) 0.038(5) 0.012(4) -0.004(4) 0.011(3) 0.010(5)
N2 0.018(4) 0.012(4) 0.010(3) 0.000(3) 0.002(3) -0.001(3)
N3 0.010(3) 0.017(4) 0.017(4) -0.003(3) 0.003(3) -0.001(3)
C1 0.009(5) 0.022(5) 0.023(5) -0.001(4) -0.004(4) 0.004(4)
C2 0.011(4) 0.020(4) 0.022(5) 0.001(4) 0.005(5) -0.001(4)
C3 0.010(5) 0.012(4) 0.017(5) -0.002(4) -0.003(3) -0.001(4)
C4 0.015(4) 0.023(5) 0.010(4) -0.003(4) 0.003(3) -0.002(4)
C5 0.015(4) 0.010(4) 0.014(4) -0.001(3) -0.002(4) 0.003(5)
C6 0.010(4) 0.008(4) 0.024(5) -0.005(4) 0.004(4) 0.001(4)
O3 0.013(3) 0.029(4) 0.018(3) -0.003(3) 0.008(3) -0.005(3)
O4 0.021(3) 0.019(3) 0.024(3) -0.006(3) 0.005(3) -0.009(3)
N4 0.022(4) 0.015(4) 0.017(4) -0.003(3) -0.001(3) -0.002(4)
N5 0.017(4) 0.019(4) 0.011(4) 0.000(3) -0.004(3) -0.003(3)
N6 0.018(4) 0.018(4) 0.007(3) -0.005(3) -0.001(3) 0.000(3)
C7 0.016(4) 0.024(5) 0.019(5) -0.011(4) -0.011(5) 0.001(4)
C8 0.024(5) 0.016(5) 0.023(5) 0.002(4) 0.001(4) -0.011(4)
C9 0.008(4) 0.013(4) 0.013(4) -0.004(3) -0.004(4) 0.003(4)
C10 0.008(4) 0.019(5) 0.015(4) -0.004(3) -0.003(4) -0.002(4)
C11 0.007(4) 0.022(5) 0.015(4) 0.002(4) 0.000(4) -0.006(4)
C12 0.018(4) 0.010(4) 0.009(4) 0.003(3) -0.005(4) 0.005(4)
I1 0.0290(3) 0.0215(3) 0.0184(3) -0.0043(3) 0.0045(3) -0.0007(3)
I2 0.0303(4) 0.0209(3) 0.0213(3) -0.0011(3) -0.0050(3) 0.0033(3)

loop_
_atom_type_symbol
_atom_type_description
_atom_type_scat_dispersion_real
_atom_type_scat_dispersion_imag
_atom_type_scat_source
C C 0.0030 0.0020 'International Tables Vol C Tables 4.2.6.8 and 6.1.1.4'
H H 0.0000 0.0000 'International Tables Vol C Tables 4.2.6.8 and 6.1.1.4'
I I -0.4740 1.8120 'International Tables Vol C Tables 4.2.6.8 and 6.1.1.4'
N N 0.0060 0.0030 'International Tables Vol C Tables 4.2.6.8 and 6.1.1.4'
O O 0.0110 0.0060 'International Tables Vol C Tables 4.2.6.8 and 6.1.1.4'

loop_
_geom_angle_atom_site_label_1
_geom_angle_atom_site_label_2
_geom_angle_atom_site_label_3
_geom_angle
_geom_angle_site_symmetry_1
_geom_angle_site_symmetry_3
_geom_angle_publ_flag
C1 N1 C2 109.1(7) . . ?
C1 N1 H1 125.4 . . ?
C2 N1 H1 125.5 . . ?
C1 N2 C3 109.9(8) . . ?
C1 N2 H2 125.2 . . ?
C3 N2 H2 124.9 . . ?
C5 N3 H3A 109.4 . . ?
C5 N3 H3B 109.3 . . ?
H3A N3 H3B 109.5 . . ?
C5 N3 H3C 109.7 . . ?
H3A N3 H3C 109.5 . . ?
H3B N3 H3C 109.5 . . ?
N2 C1 N1 107.2(8) . . ?
N2 C1 H1A 126.4 . . ?
N1 C1 H1A 126.4 . . ?
C3 C2 N1 107.3(7) . . ?
C3 C2 H2A 126.4 . . ?
N1 C2 H2A 126.4 . . ?
C2 C3 N2 106.5(8) . . ?
C2 C3 C4 130.3(8) . . ?
N2 C3 C4 123.3(8) . . ?
C3 C4 C5 115.3(6) . . ?
C3 C4 H4A 108.4 . . ?
C5 C4 H4A 108.4 . . ?
C3 C4 H4B 108.4 . . ?
C5 C4 H4B 108.4 . . ?
H4A C4 H4B 107.5 . . ?
N3 C5 C4 109.5(7) . . ?
N3 C5 C6 108.9(6) . . ?
C4 C5 C6 109.3(7) . . ?
N3 C5 H5A 109.7 . . ?
C4 C5 H5A 109.7 . . ?
C6 C5 H5A 109.7 . . ?
O1 C6 O2 126.7(7) . . ?
O1 C6 C5 116.8(7) . . ?
O2 C6 C5 116.5(7) . . ?
C8 N4 C7 109.6(7) . . ?
C8 N4 H4 125.2 . . ?
C7 N4 H4 125.1 . . ?
C8 N5 C9 108.6(7) . . ?
C8 N5 H5 125.8 . . ?
C9 N5 H5 125.6 . . ?
C11 N6 H6A 109.4 . . ?
C11 N6 H6B 109.5 . . ?
H6A N6 H6B 109.5 . . ?
C11 N6 H6C 109.5 . . ?
H6A N6 H6C 109.5 . . ?
H6B N6 H6C 109.5 . . ?
C9 C7 N4 105.7(8) . . ?
C9 C7 H7 127.1 . . ?
N4 C7 H7 127.1 . . ?
N4 C8 N5 108.7(8) . . ?
N4 C8 H8 125.6 . . ?
N5 C8 H8 125.6 . . ?
C7 C9 N5 107.3(7) . . ?
C7 C9 C10 130.1(8) . . ?
N5 C9 C10 122.6(7) . . ?
C9 C10 C11 113.4(7) . . ?
C9 C10 H10A 108.9 . . ?
C11 C10 H10A 108.9 . . ?
C9 C10 H10B 108.9 . . ?
C11 C10 H10B 108.9 . . ?
H10A C10 H10B 107.7 . . ?
N6 C11 C12 109.0(7) . . ?
N6 C11 C10 109.8(6) . . ?
C12 C11 C10 109.6(7) . . ?
N6 C11 H11 109.5 . . ?
C12 C11 H11 109.5 . . ?
C10 C11 H11 109.5 . . ?
O4 C12 O3 125.4(8) . . ?
O4 C12 C11 119.0(7) . . ?
O3 C12 C11 115.5(7) . . ?

loop_
_geom_bond_atom_site_label_1
_geom_bond_atom_site_label_2
_geom_bond_distance
_geom_bond_site_symmetry_2
_geom_bond_publ_flag
O1 C6 1.241(9) . ?
O2 C6 1.259(9) . ?
N1 C1 1.335(11) . ?
N1 C2 1.369(11) . ?
N1 H1 0.8599 . ?
N2 C1 1.329(11) . ?
N2 C3 1.368(10) . ?
N2 H2 0.8600 . ?
N3 C5 1.489(10) . ?
N3 H3A 0.8901 . ?
N3 H3B 0.8901 . ?
N3 H3C 0.8899 . ?
C1 H1A 0.9300 . ?
C2 C3 1.350(12) . ?
C2 H2A 0.9300 . ?
C3 C4 1.504(11) . ?
C4 C5 1.536(11) . ?
C4 H4A 0.9700 . ?
C4 H4B 0.9700 . ?
C5 C6 1.547(10) . ?
C5 H5A 0.9800 . ?
O3 C12 1.273(9) . ?
O4 C12 1.225(9) . ?
N4 C8 1.307(11) . ?
N4 C7 1.374(10) . ?
N4 H4 0.8600 . ?
N5 C8 1.313(11) . ?
N5 C9 1.370(10) . ?
N5 H5 0.8599 . ?
N6 C11 1.488(9) . ?
N6 H6A 0.8900 . ?
N6 H6B 0.8899 . ?
N6 H6C 0.8901 . ?
C7 C9 1.350(11) . ?
C7 H7 0.9300 . ?
C8 H8 0.9300 . ?
C9 C10 1.493(10) . ?
C10 C11 1.543(11) . ?
C10 H10A 0.9700 . ?
C10 H10B 0.9700 . ?
C11 C12 1.540(11) . ?
C11 H11 0.9800 . ?

loop_
_geom_torsion_atom_site_label_1
_geom_torsion_atom_site_label_2
_geom_torsion_atom_site_label_3
_geom_torsion_atom_site_label_4
_geom_torsion
_geom_torsion_site_symmetry_1
_geom_torsion_site_symmetry_2
_geom_torsion_site_symmetry_3
_geom_torsion_site_symmetry_4
_geom_torsion_publ_flag
C3 N2 C1 N1 1.8(9) . . . . ?
C2 N1 C1 N2 -2.1(9) . . . . ?
C1 N1 C2 C3 1.6(9) . . . . ?
N1 C2 C3 N2 -0.5(9) . . . . ?
N1 C2 C3 C4 178.9(8) . . . . ?
C1 N2 C3 C2 -0.8(9) . . . . ?
C1 N2 C3 C4 179.8(7) . . . . ?
C2 C3 C4 C5 98.4(11) . . . . ?
N2 C3 C4 C5 -82.3(10) . . . . ?
C3 C4 C5 N3 59.9(9) . . . . ?
C3 C4 C5 C6 179.1(7) . . . . ?
N3 C5 C6 O1 -147.1(8) . . . . ?
C4 C5 C6 O1 93.3(9) . . . . ?
N3 C5 C6 O2 32.1(10) . . . . ?
C4 C5 C6 O2 -87.5(9) . . . . ?
C8 N4 C7 C9 -0.9(10) . . . . ?
C7 N4 C8 N5 1.6(9) . . . . ?
C9 N5 C8 N4 -1.6(9) . . . . ?
N4 C7 C9 N5 0.0(10) . . . . ?
N4 C7 C9 C10 -177.1(9) . . . . ?
C8 N5 C9 C7 1.0(10) . . . . ?
C8 N5 C9 C10 178.3(8) . . . . ?
C7 C9 C10 C11 -131.0(10) . . . . ?
N5 C9 C10 C11 52.3(11) . . . . ?
C9 C10 C11 N6 55.0(9) . . . . ?
C9 C10 C11 C12 174.8(7) . . . . ?
N6 C11 C12 O4 7.5(10) . . . . ?
C10 C11 C12 O4 -112.7(8) . . . . ?
N6 C11 C12 O3 -172.8(6) . . . . ?
C10 C11 C12 O3 67.1(9) . . . . ?
